data_2207654
loop_
_publ_author_name
'Tian-Tian Pan'
'Duan-Jun Xu'

_publ_section_title
<i>catena</i>-Poly[[aqua(1<i>H</i>-imidazole-\k<i>N</i>)cadmium(II)]-\m-thiodiacetato-\k^4^<i>O</i>,<i>S</i>,<i>O</i>':<i>O</i>'']
_journal_coeditor_code SJ6162
_journal_issue 12
_journal_name_full 'Acta Crystallographica Section E'
_journal_page_first m2674
_journal_page_last m2676
_journal_paper_doi 10.1107/S1600536805037608
_journal_volume 61
_journal_year 2005
_chemical_formula_iupac '[Cd (C4 H4 O4 S) (C3 H4 N2) (H2 O)]'
_chemical_formula_moiety 'C7 H10 Cd N2 O5 S'
_chemical_formula_sum 'C7 H10 Cd N2 O5 S'
_chemical_formula_weight 346.63
_chemical_name_systematic
;
catena-Poly[[aqua(1H-imidazole-\kN)cadmium(II)]-
\m-thiodiacetato-\k^4^O,S,O':O'']
;
_space_group_IT_number 29
_symmetry_cell_setting orthorhombic
_symmetry_space_group_name_Hall 'P 2c -2ac'
_symmetry_space_group_name_H-M 'P c a 21'
_atom_sites_solution_hydrogens geom
_atom_sites_solution_primary direct
_atom_sites_solution_secondary difmap
_audit_creation_method SHELXL-97
_cell_angle_alpha 90.00
_cell_angle_beta 90.00
_cell_angle_gamma 90.00
_cell_formula_units_Z 4
_cell_length_a 14.928(5)
_cell_length_b 8.326(3)
_cell_length_c 8.830(3)
_cell_measurement_reflns_used 10095
_cell_measurement_temperature 295(3)
_cell_measurement_theta_max 27.5
_cell_measurement_theta_min 3.4
_cell_volume 1097.5(7)
_computing_cell_refinement PROCESS-AUTO
_computing_data_collection 'PROCESS-AUTO (Rigaku, 1998)'
_computing_data_reduction 'CrystalStructure (Rigaku/MSC, 2002)'
_computing_molecular_graphics 'ORTEP-3 for Windows (Farrugia, 1997)'
_computing_publication_material 'WinGX (Farrugia, 1999)'
_computing_structure_refinement 'SHELXL97 (Sheldrick, 1997)'
_computing_structure_solution 'SIR92 (Altomare <i>et al.</i>,  1993)'
_diffrn_ambient_temperature 295(3)
_diffrn_detector_area_resol_mean 10
_diffrn_measured_fraction_theta_full 1.00
_diffrn_measured_fraction_theta_max 1.00
_diffrn_measurement_device_type 'Rigaku R-AXIS RAPID'
_diffrn_measurement_method \w
_diffrn_radiation_monochromator graphite
_diffrn_radiation_source 'fine-focus sealed tube'
_diffrn_radiation_type MoK\a
_diffrn_radiation_wavelength 0.71073
_diffrn_reflns_av_R_equivalents 0.026
_diffrn_reflns_av_sigmaI/netI 0.022
_diffrn_reflns_limit_h_max 19
_diffrn_reflns_limit_h_min -19
_diffrn_reflns_limit_k_max 10
_diffrn_reflns_limit_k_min -10
_diffrn_reflns_limit_l_max 11
_diffrn_reflns_limit_l_min -10
_diffrn_reflns_number 10262
_diffrn_reflns_theta_full 27.5
_diffrn_reflns_theta_max 27.5
_diffrn_reflns_theta_min 3.6
_diffrn_standards_number 0
_exptl_absorpt_coefficient_mu 2.187
_exptl_absorpt_correction_T_max 0.821
_exptl_absorpt_correction_T_min 0.554
_exptl_absorpt_correction_type multi-scan
_exptl_absorpt_process_details '(ABSCOR; Higashi, 1995)'
_exptl_crystal_colour colorless
_exptl_crystal_density_diffrn 2.098
_exptl_crystal_density_method 'not measured'
_exptl_crystal_description needle
_exptl_crystal_F_000 680
_exptl_crystal_size_max 0.26
_exptl_crystal_size_mid 0.11
_exptl_crystal_size_min 0.08
_refine_diff_density_max 0.38
_refine_diff_density_min -0.71
_refine_ls_abs_structure_details 'Flack (1983), 1050 Friedel Pairs'
_refine_ls_abs_structure_Flack -0.02(2)
_refine_ls_extinction_method none
_refine_ls_goodness_of_fit_ref 1.064
_refine_ls_hydrogen_treatment constr
_refine_ls_matrix_type full
_refine_ls_number_parameters 145
_refine_ls_number_reflns 2388
_refine_ls_number_restraints 1
_refine_ls_restrained_S_all 1.064
_refine_ls_R_factor_all 0.019
_refine_ls_R_factor_gt 0.019
_refine_ls_shift/su_max 0.001
_refine_ls_shift/su_mean 0.000
_refine_ls_structure_factor_coef Fsqd
_refine_ls_weighting_details 'calc w = 1/[\s^2^(Fo^2^)+(0.0288P)^2^+0.1379P] where P = (Fo^2^+2Fc^2^)/3'
_refine_ls_weighting_scheme calc
_refine_ls_wR_factor_gt 0.045
_refine_ls_wR_factor_ref 0.046
_reflns_number_gt 2329
_reflns_number_total 2388
_reflns_threshold_expression I>2\s(I)
_cod_data_source_file sj6162.cif
_cod_data_source_block I
_cod_database_code 2207654
_cod_database_fobs_code 2207654

loop_
_symmetry_equiv_pos_as_xyz
'x, y, z'
'-x, -y, z+1/2'
'-x+1/2, y, z+1/2'
'x+1/2, -y, z'

loop_
_atom_site_label
_atom_site_fract_x
_atom_site_fract_y
_atom_site_fract_z
_atom_site_U_iso_or_equiv
_atom_site_adp_type
_atom_site_calc_flag
_atom_site_refinement_flags
_atom_site_occupancy
_atom_site_type_symbol
Cd 0.558958(9) 0.597369(16) 0.23489(3) 0.02627(6) Uani d . 1 Cd
S 0.65791(4) 0.82958(8) 0.39762(7) 0.03070(13) Uani d . 1 S
N1 0.66075(15) 0.3990(2) 0.2149(4) 0.0341(6) Uani d . 1 N
N2 0.78184(18) 0.2555(3) 0.2213(5) 0.0638(8) Uani d . 1 N
H2 0.8351 0.2253 0.2452 0.077 Uiso calc R 1 H
O1 0.53520(16) 0.5548(3) 0.4954(2) 0.0397(5) Uani d . 1 O
O2 0.56445(11) 0.5670(2) 0.7363(6) 0.0387(4) Uani d . 1 O
O3 0.46842(12) 0.8113(2) 0.2551(3) 0.0387(5) Uani d . 1 O
O4 0.41193(16) 1.0127(3) 0.3805(3) 0.0564(6) Uani d . 1 O
O5 0.61655(12) 0.6993(2) 0.01110(19) 0.0326(4) Uani d . 1 O
H5A 0.6050 0.7953 -0.0046 0.039 Uiso d R 1 H
H5B 0.6034 0.6536 -0.0829 0.039 Uiso d R 1 H
C1 0.57857(17) 0.6085(3) 0.6028(3) 0.0262(5) Uani d . 1 C
C2 0.65311(18) 0.7310(3) 0.5794(3) 0.0352(6) Uani d . 1 C
H2A 0.7099 0.6773 0.5960 0.042 Uiso calc R 1 H
H2B 0.6472 0.8130 0.6567 0.042 Uiso calc R 1 H
C3 0.56653(18) 0.9717(4) 0.4118(5) 0.0438(7) Uani d . 1 C
H3A 0.5572 0.9943 0.5184 0.053 Uiso calc R 1 H
H3B 0.5859 1.0711 0.3647 0.053 Uiso calc R 1 H
C4 0.47584(18) 0.9271(3) 0.3434(3) 0.0302(5) Uani d . 1 C
C5 0.7405(2) 0.3862(4) 0.2720(5) 0.0558(11) Uani d . 1 C
H5 0.7655 0.4591 0.3397 0.067 Uiso calc R 1 H
C6 0.7266(2) 0.1792(4) 0.1269(5) 0.0578(9) Uani d . 1 C
H6 0.7371 0.0834 0.0757 0.069 Uiso calc R 1 H
C7 0.6518(2) 0.2713(4) 0.1216(4) 0.0535(9) Uani d . 1 C
H7 0.6017 0.2498 0.0623 0.064 Uiso calc R 1 H

loop_
_atom_site_aniso_label
_atom_site_aniso_U_11
_atom_site_aniso_U_22
_atom_site_aniso_U_33
_atom_site_aniso_U_12
_atom_site_aniso_U_13
_atom_site_aniso_U_23
Cd 0.02757(8) 0.02747(8) 0.02378(9) 0.00091(5) 0.00288(9) -0.00103(10)
S 0.0275(3) 0.0369(3) 0.0277(3) -0.0094(2) 0.0012(2) 0.0037(3)
N1 0.0320(10) 0.0346(10) 0.0356(19) 0.0063(7) 0.0000(11) 0.0023(10)
N2 0.0451(13) 0.0713(17) 0.0750(19) 0.0302(12) -0.0097(18) -0.005(2)
O1 0.0409(10) 0.0532(11) 0.0249(10) -0.0232(10) -0.0009(8) -0.0018(9)
O2 0.0446(9) 0.0475(9) 0.0240(8) -0.0144(7) 0.0022(13) 0.005(2)
O3 0.0320(8) 0.0373(9) 0.0467(14) 0.0051(7) -0.0082(9) -0.0125(10)
O4 0.0477(12) 0.0436(12) 0.0778(17) 0.0113(10) -0.0022(12) -0.0206(12)
O5 0.0435(10) 0.0307(9) 0.0237(8) -0.0029(8) -0.0012(8) 0.0034(7)
C1 0.0256(11) 0.0298(12) 0.0233(13) -0.0043(8) 0.0014(9) -0.0010(8)
C2 0.0326(12) 0.0465(14) 0.0264(12) -0.0148(11) -0.0027(10) 0.0056(12)
C3 0.0451(16) 0.0324(14) 0.0539(19) -0.0019(11) -0.0073(14) -0.0101(14)
C4 0.0337(13) 0.0207(10) 0.0362(14) -0.0002(10) 0.0017(11) 0.0051(9)
C5 0.0384(16) 0.0572(18) 0.072(3) 0.0107(12) -0.0172(15) -0.0155(15)
C6 0.054(2) 0.0544(19) 0.065(2) 0.0211(16) -0.0017(17) -0.0144(17)
C7 0.0418(16) 0.0530(18) 0.066(2) 0.0124(13) -0.0138(15) -0.0223(17)

loop_
_atom_type_symbol
_atom_type_description
_atom_type_scat_dispersion_real
_atom_type_scat_dispersion_imag
_atom_type_scat_source
C C 0.0033 0.0016 'International Tables Vol C Tables 4.2.6.8 and 6.1.1.4'
H H 0.0000 0.0000 'International Tables Vol C Tables 4.2.6.8 and 6.1.1.4'
N N 0.0061 0.0033 'International Tables Vol C Tables 4.2.6.8 and 6.1.1.4'
O O 0.0106 0.0060 'International Tables Vol C Tables 4.2.6.8 and 6.1.1.4'
S S 0.1246 0.1234 'International Tables Vol C Tables 4.2.6.8 and 6.1.1.4'
Cd Cd -0.8075 1.2024 'International Tables Vol C Tables 4.2.6.8 and 6.1.1.4'

loop_
_geom_angle_atom_site_label_1
_geom_angle_atom_site_label_2
_geom_angle_atom_site_label_3
_geom_angle_site_symmetry_1
_geom_angle_site_symmetry_3
_geom_angle
_geom_angle_publ_flag
O1 Cd O3 . . 87.20(9) y
O1 Cd O5 . . 160.85(7) y
O2 Cd O1 2_664 . 77.52(15) y
O2 Cd O5 2_664 . 121.42(15) y
O3 Cd O2 . 2_664 89.39(7) y
O3 Cd O5 . . 90.02(8) y
O1 Cd N1 . . 93.89(11) y
O3 Cd N1 . . 174.58(7) y
O5 Cd N1 . . 87.21(10) y
O1 Cd S . . 71.63(5) y
O2 Cd S 2_664 . 145.57(12) y
O3 Cd S . . 74.41(5) y
O5 Cd S . . 89.37(5) y
N1 Cd O2 . 2_664 96.02(8) y
S Cd N1 . . 100.89(7) y
C2 S C3 . . 101.89(16) ?
C2 S Cd . . 96.91(9) ?
C3 S Cd . . 95.07(10) ?
C5 N1 C7 . . 105.2(2) ?
C5 N1 Cd . . 130.5(2) ?
C7 N1 Cd . . 123.9(2) ?
C5 N2 C6 . . 108.3(3) ?
C5 N2 H2 . . 125.9 ?
C6 N2 H2 . . 125.9 ?
C1 O1 Cd . . 128.20(17) ?
C1 O2 Cd . 2_665 107.2(3) ?
C4 O3 Cd . . 127.66(17) ?
Cd O5 H5A . . 114.8 ?
Cd O5 H5B . . 122.1 ?
H5A O5 H5B . . 101.6 ?
O1 C1 O2 . . 122.6(2) ?
O1 C1 C2 . . 121.5(2) ?
O2 C1 C2 . . 115.9(2) ?
C1 C2 S . . 117.02(19) ?
C1 C2 H2A . . 108.0 ?
S C2 H2A . . 108.0 ?
C1 C2 H2B . . 108.0 ?
S C2 H2B . . 108.0 ?
H2A C2 H2B . . 107.3 ?
C4 C3 S . . 118.8(2) ?
C4 C3 H3A . . 107.6 ?
S C3 H3A . . 107.6 ?
C4 C3 H3B . . 107.6 ?
S C3 H3B . . 107.6 ?
H3A C3 H3B . . 107.0 ?
O4 C4 O3 . . 123.0(3) ?
O4 C4 C3 . . 116.1(3) ?
O3 C4 C3 . . 121.0(2) ?
N1 C5 N2 . . 111.3(3) ?
N1 C5 H5 . . 124.4 ?
N2 C5 H5 . . 124.4 ?
N2 C6 C7 . . 105.2(3) ?
N2 C6 H6 . . 127.4 ?
C7 C6 H6 . . 127.4 ?
C6 C7 N1 . . 110.1(3) ?
C6 C7 H7 . . 125.0 ?
N1 C7 H7 . . 125.0 ?

loop_
_geom_bond_atom_site_label_1
_geom_bond_atom_site_label_2
_geom_bond_site_symmetry_2
_geom_bond_distance
_geom_bond_publ_flag
Cd O1 . 2.354(2) y
Cd O2 2_664 2.2950(17) y
Cd O3 . 2.2433(19) y
Cd O5 . 2.3161(18) y
Cd N1 . 2.251(2) y
Cd S . 2.8258(8) y
O2 Cd 2_665 2.2950(17) ?
O1 C1 . 1.232(3) ?
O2 C1 . 1.247(6) ?
O3 C4 . 1.245(3) ?
O4 C4 . 1.235(4) ?
O5 H5A . 0.8292 ?
O5 H5B . 0.9339 ?
S C2 . 1.804(3) ?
S C3 . 1.810(3) ?
N1 C5 . 1.297(4) ?
N1 C7 . 1.352(4) ?
N2 C5 . 1.329(4) ?
N2 C6 . 1.333(5) ?
N2 H2 . 0.8600 ?
C1 C2 . 1.524(3) ?
C2 H2A . 0.9700 ?
C2 H2B . 0.9700 ?
C3 C4 . 1.528(4) ?
C3 H3A . 0.9700 ?
C3 H3B . 0.9700 ?
C5 H5 . 0.9300 ?
C6 C7 . 1.354(4) ?
C6 H6 . 0.9300 ?
C7 H7 . 0.9300 ?

loop_
_geom_hbond_atom_site_label_D
_geom_hbond_atom_site_label_H
_geom_hbond_atom_site_label_A
_geom_hbond_site_symmetry_A
_geom_hbond_distance_DH
_geom_hbond_distance_HA
_geom_hbond_distance_DA
_geom_hbond_angle_DHA
_geom_hbond_publ_flag
N2 H2 O3 4_565 0.86 2.02 2.856(3) 165 y
N2 H2 O4 4_565 0.86 2.58 3.276(4) 138 y
O5 H5A O4 2_674 0.83 1.91 2.695(3) 157 y
O5 H5B O2 1_554 0.93 1.85 2.776(5) 174 y
